data_4314459
loop_
_publ_author_name
'Sanjit Nayak'
'Olivier Roubeau'
'Simon J. Teat'
'Christine M. Beavers'
'Patrick Gamez'
'Jan Reedijk'

_publ_contact_author_address
;Advanced Light Source
Lawrence Berkeley National Lab
One Cyclotron Rd
MS 7-100
Berkeley, CA 94720
;
_publ_contact_author_email cmbeavers@lbl.gov
_publ_contact_author_name 'Christine M. Beavers'
_publ_contact_author_phone (510)495-2448
_publ_section_title
;
 An S-Shaped [Fe4Dy2] Complex Exhibiting Slow Relaxation of Magnetization:
 Synthesis, Magnetism, and Crystal Structures of a Family of [Fe4Ln2][Ln]
 Coordination Compounds (Ln = Nd, Gd, Tb, Dy, and Ho)
;
_journal_name_full 'Inorganic Chemistry'
_journal_page_first 216
_journal_page_last 221
_journal_paper_doi 10.1021/ic901781a
_journal_volume 49
_journal_year 2010
_chemical_formula_sum 'C41.5 H54.7 Fe2 N7 Nd1.5 O25.84'
_chemical_formula_weight 1393.12
_chemical_name_systematic
; 
 ? 
;
_space_group_IT_number 15
_symmetry_cell_setting monoclinic
_symmetry_space_group_name_Hall '-C 2yc'
_symmetry_space_group_name_H-M 'C 1 2/c 1'
_atom_sites_solution_hydrogens geom
_atom_sites_solution_primary direct
_atom_sites_solution_secondary difmap
_audit_creation_method SHELXL-97
_cell_angle_alpha 90.00
_cell_angle_beta 92.1510(10)
_cell_angle_gamma 90.00
_cell_formula_units_Z 8
_cell_length_a 28.436(2)
_cell_length_b 15.4647(13)
_cell_length_c 25.171(2)
_cell_measurement_reflns_used 9919
_cell_measurement_temperature 150(2)
_cell_measurement_theta_max 26.66
_cell_measurement_theta_min 3.53
_cell_volume 11061.3(15)
_computing_cell_refinement 'SAINT V7.56A (Bruker, 2008)'
_computing_data_collection 'Apex2 (Bruker, 2005)'
_computing_data_reduction SAINT
_computing_molecular_graphics 'SHELXTL 5.1, XP (Sheldrick, 1994)'
_computing_publication_material SHELXL-97
_computing_structure_refinement 'SHELXL-97 (Sheldrick, 1997)'
_computing_structure_solution 'SHELXS-97 (Sheldrick, 1990)'
_diffrn_ambient_temperature 150(2)
_diffrn_detector_area_resol_mean 8.3
_diffrn_measured_fraction_theta_full 0.996
_diffrn_measured_fraction_theta_max 0.996
_diffrn_measurement_device_type 'Bruker Apex2'
_diffrn_measurement_method \w
_diffrn_radiation_monochromator silicon(111)
_diffrn_radiation_type synchrotron
_diffrn_radiation_wavelength 0.77490
_diffrn_reflns_av_R_equivalents 0.0534
_diffrn_reflns_av_sigmaI/netI 0.0285
_diffrn_reflns_limit_h_max 36
_diffrn_reflns_limit_h_min -36
_diffrn_reflns_limit_k_max 19
_diffrn_reflns_limit_k_min -19
_diffrn_reflns_limit_l_max 32
_diffrn_reflns_limit_l_min -32
_diffrn_reflns_number 105860
_diffrn_reflns_theta_full 27.16
_diffrn_reflns_theta_max 29.85
_diffrn_reflns_theta_min 3.27
_exptl_absorpt_coefficient_mu 2.491
_exptl_absorpt_correction_T_max 0.9290
_exptl_absorpt_correction_T_min 0.7712
_exptl_absorpt_correction_type multi-scan
_exptl_absorpt_process_details 'SADABS-2008/1, Sheldrick (2008)'
_exptl_crystal_colour orange
_exptl_crystal_density_diffrn 1.673
_exptl_crystal_density_method 'not measured'
_exptl_crystal_description plate
_exptl_crystal_F_000 5611
_exptl_crystal_size_max 0.11
_exptl_crystal_size_mid 0.11
_exptl_crystal_size_min 0.03
_refine_diff_density_max 2.646
_refine_diff_density_min -1.261
_refine_diff_density_rms 0.111
_refine_ls_extinction_method none
_refine_ls_goodness_of_fit_ref 1.018
_refine_ls_hydrogen_treatment constr
_refine_ls_matrix_type full
_refine_ls_number_parameters 861
_refine_ls_number_reflns 12225
_refine_ls_number_restraints 341
_refine_ls_restrained_S_all 1.025
_refine_ls_R_factor_all 0.0673
_refine_ls_R_factor_gt 0.0533
_refine_ls_shift/su_max 0.001
_refine_ls_shift/su_mean 0.000
_refine_ls_structure_factor_coef Fsqd
_refine_ls_weighting_details 'calc w=1/[\s^2^(Fo^2^)+(0.0942P)^2^+56.9362P] where P=(Fo^2^+2Fc^2^)/3'
_refine_ls_weighting_scheme calc
_refine_ls_wR_factor_gt 0.1524
_refine_ls_wR_factor_ref 0.1657
_reflns_number_gt 9807
_reflns_number_total 12225
_reflns_threshold_expression I>2\s(I)
_cod_data_source_file ic901781a_si_001.cif
_cod_data_source_block ns319
_cod_original_cell_volume 11061.3(16)
_cod_original_sg_symbol_H-M 'C 2/c'
_cod_original_formula_sum 'C41.50 H54.70 Fe2 N7 Nd1.50 O25.84'
_cod_database_code 4314459

loop_
_symmetry_equiv_pos_as_xyz
'x, y, z'
'-x, y, -z+1/2'
'x+1/2, y+1/2, z'
'-x+1/2, y+1/2, -z+1/2'
'-x, -y, -z'
'x, -y, z-1/2'
'-x+1/2, -y+1/2, -z'
'x+1/2, -y+1/2, z-1/2'

loop_
_atom_site_label
_atom_site_type_symbol
_atom_site_fract_x
_atom_site_fract_y
_atom_site_fract_z
_atom_site_U_iso_or_equiv
_atom_site_adp_type
_atom_site_occupancy
_atom_site_symmetry_multiplicity
_atom_site_calc_flag
_atom_site_refinement_flags
_atom_site_disorder_assembly
_atom_site_disorder_group
Nd1 Nd 0.409711(9) 0.944123(18) 0.066356(11) 0.04432(10) Uani 1 1 d . A .
Fe1 Fe 0.32471(2) 1.02179(5) -0.02301(3) 0.04135(17) Uani 1 1 d . . .
Fe2 Fe 0.25983(2) 1.18732(5) -0.04566(3) 0.04066(17) Uani 1 1 d . . .
C10 C 0.3279(2) 1.3027(4) 0.1174(2) 0.0567(14) Uani 1 1 d U . .
H10A H 0.3612 1.3030 0.1222 0.068 Uiso 1 1 calc R . .
O11 O 0.22488(14) 1.3019(3) 0.12006(16) 0.0561(9) Uani 1 1 d U . .
N11 N 0.31082(15) 1.2998(3) 0.06943(18) 0.0451(9) Uani 1 1 d U . .
C11 C 0.3009(3) 1.3054(5) 0.1643(3) 0.0729(18) Uani 1 1 d U . .
O12 O 0.27246(11) 1.3086(2) -0.02521(14) 0.0410(7) Uani 1 1 d U . .
C12 C 0.3276(4) 1.3063(7) 0.2131(3) 0.101(3) Uani 1 1 d U . .
H12A H 0.3609 1.3104 0.2127 0.121 Uiso 1 1 calc R . .
O13 O 0.32241(11) 1.1510(2) -0.01573(14) 0.0433(7) Uani 1 1 d U . .
C13 C 0.3061(4) 1.3014(9) 0.2603(4) 0.125(3) Uani 1 1 d U . .
H13A H 0.3242 1.3020 0.2928 0.150 Uiso 1 1 calc R . .
C14 C 0.2583(5) 1.2957(9) 0.2607(4) 0.125(3) Uani 1 1 d U . .
H14A H 0.2436 1.2911 0.2938 0.150 Uiso 1 1 calc R . .
C15 C 0.2306(4) 1.2962(8) 0.2142(3) 0.104(3) Uani 1 1 d U . .
H15A H 0.1973 1.2934 0.2158 0.125 Uiso 1 1 calc R . .
C16 C 0.2521(3) 1.3010(5) 0.1640(3) 0.0707(17) Uani 1 1 d U . .
C17 C 0.34430(17) 1.2924(4) 0.0258(2) 0.0471(11) Uani 1 1 d U . .
H17A H 0.3737 1.3249 0.0358 0.056 Uiso 1 1 calc R . .
C18 C 0.32022(17) 1.3356(4) -0.0226(2) 0.0470(11) Uani 1 1 d U . .
H18A H 0.3220 1.3993 -0.0191 0.056 Uiso 1 1 calc R . .
H18B H 0.3360 1.3185 -0.0554 0.056 Uiso 1 1 calc R . .
C19 C 0.35679(17) 1.1980(3) 0.0156(2) 0.0478(11) Uani 1 1 d U . .
H19A H 0.3871 1.1961 -0.0026 0.057 Uiso 1 1 calc R . .
H19B H 0.3615 1.1685 0.0503 0.057 Uiso 1 1 calc R . .
C20 C 0.3607(2) 1.0901(4) 0.1560(2) 0.0509(12) Uani 1 1 d . . .
H20A H 0.3647 1.1312 0.1838 0.061 Uiso 1 1 calc R . .
O21 O 0.33250(12) 1.0071(2) 0.05598(14) 0.0441(8) Uani 1 1 d . . .
N21 N 0.39745(16) 1.0625(3) 0.13463(18) 0.0482(10) Uani 1 1 d . . .
C21 C 0.3130(2) 1.0640(4) 0.1413(2) 0.0509(12) Uani 1 1 d . . .
O22 O 0.46204(15) 1.0718(3) 0.06106(18) 0.0585(10) Uani 1 1 d . . .
C22 C 0.2782(2) 1.0826(5) 0.1771(3) 0.0639(16) Uani 1 1 d . . .
H22A H 0.2863 1.1119 0.2093 0.077 Uiso 1 1 calc R . .
O23 O 0.46972(16) 0.9494(3) 0.14331(18) 0.0619(11) Uani 1 1 d . . .
C23 C 0.2313(3) 1.0583(5) 0.1659(3) 0.074(2) Uani 1 1 d . . .
H23A H 0.2077 1.0705 0.1905 0.088 Uiso 1 1 calc R . .
C24 C 0.2200(2) 1.0172(5) 0.1194(3) 0.0637(16) Uani 1 1 d . . .
H24A H 0.1884 0.9998 0.1121 0.076 Uiso 1 1 calc R . .
C25 C 0.2535(2) 1.0002(4) 0.0829(2) 0.0524(13) Uani 1 1 d . . .
H25A H 0.2446 0.9723 0.0504 0.063 Uiso 1 1 calc R . .
C26 C 0.30016(18) 1.0232(4) 0.0928(2) 0.0453(11) Uani 1 1 d . . .
C27 C 0.4441(2) 1.0989(4) 0.1521(3) 0.0566(14) Uani 1 1 d . . .
H27A H 0.4399 1.1460 0.1787 0.068 Uiso 1 1 calc R . .
C28 C 0.4661(2) 1.1356(4) 0.1024(3) 0.0608(15) Uani 1 1 d . . .
H28A H 0.4496 1.1892 0.0911 0.073 Uiso 1 1 calc R . .
H28B H 0.4996 1.1496 0.1101 0.073 Uiso 1 1 calc R . .
C29 C 0.4726(2) 1.0244(4) 0.1775(3) 0.0641(16) Uani 1 1 d . . .
H29A H 0.5059 1.0421 0.1830 0.077 Uiso 1 1 calc R . .
H29B H 0.4601 1.0101 0.2126 0.077 Uiso 1 1 calc R . .
C30 C 0.3093(2) 0.9989(4) -0.1428(2) 0.0567(14) Uani 1 1 d . . .
H30A H 0.3210 0.9910 -0.1773 0.068 Uiso 1 1 calc R . .
O31 O 0.25850(12) 1.0502(2) -0.04874(14) 0.0433(8) Uani 1 1 d . . .
N31 N 0.33885(16) 1.0204(3) -0.10533(19) 0.0517(11) Uani 1 1 d . . .
C31 C 0.2595(2) 0.9859(4) -0.1364(2) 0.0547(13) Uani 1 1 d . . .
O32 O 0.39355(12) 1.0064(2) -0.02040(14) 0.0451(8) Uani 1 1 d . . .
C32 C 0.2329(3) 0.9493(5) -0.1787(3) 0.0694(18) Uani 1 1 d . . .
H32A H 0.2482 0.9352 -0.2105 0.083 Uiso 1 1 calc R . .
C33 C 0.1856(3) 0.9332(5) -0.1757(3) 0.0699(18) Uani 1 1 d . . .
H33A H 0.1686 0.9076 -0.2049 0.084 Uiso 1 1 calc R . .
O33 O 0.36838(19) 1.1726(4) -0.1524(3) 0.097(2) Uani 1 1 d . . .
C34 C 0.1632(2) 0.9541(4) -0.1306(3) 0.0648(16) Uani 1 1 d . . .
H34A H 0.1304 0.9435 -0.1287 0.078 Uiso 1 1 calc R . .
C35 C 0.1876(2) 0.9909(4) -0.0874(2) 0.0521(12) Uani 1 1 d . . .
H35A H 0.1715 1.0041 -0.0560 0.063 Uiso 1 1 calc R . .
C36 C 0.23607(18) 1.0087(3) -0.0901(2) 0.0462(11) Uani 1 1 d . . .
C37 C 0.3882(2) 1.0311(4) -0.1152(2) 0.0587(14) Uani 1 1 d . . .
H37A H 0.3961 1.0038 -0.1497 0.070 Uiso 1 1 calc R . .
C38 C 0.4153(2) 0.9868(4) -0.0687(2) 0.0540(13) Uani 1 1 d . . .
H38A H 0.4155 0.9235 -0.0742 0.065 Uiso 1 1 calc R . .
H38B H 0.4483 1.0073 -0.0669 0.065 Uiso 1 1 calc R . .
C39 C 0.3993(2) 1.1272(5) -0.1158(3) 0.0705(19) Uani 1 1 d . . .
H39A H 0.3961 1.1512 -0.0797 0.085 Uiso 1 1 calc R . .
H39B H 0.4322 1.1357 -0.1261 0.085 Uiso 1 1 calc R . .
O51 O 0.30936(13) 0.8943(2) -0.03249(15) 0.0488(8) Uani 1 1 d . . .
N51 N 0.48659(17) 0.8201(3) 0.0394(2) 0.0582(12) Uani 1 1 d D . .
C51 C 0.3352(2) 0.8307(3) -0.0188(2) 0.0476(11) Uani 1 1 d . . .
O52 O 0.36717(14) 0.8342(2) 0.01715(16) 0.0532(9) Uani 1 1 d . . .
C52 C 0.3283(2) 0.7454(4) -0.0489(2) 0.0561(13) Uani 1 1 d . . .
O53 O 0.48037(14) 0.8930(3) 0.01626(18) 0.0590(10) Uani 1 1 d D . .
C53 C 0.3289(3) 0.6696(4) -0.0101(3) 0.0688(17) Uani 1 1 d . . .
H53A H 0.3584 0.6700 0.0113 0.103 Uiso 1 1 calc R . .
H53B H 0.3262 0.6153 -0.0300 0.103 Uiso 1 1 calc R . .
H53C H 0.3023 0.6749 0.0134 0.103 Uiso 1 1 calc R . .
O54 O 0.45970(15) 0.8023(3) 0.07627(18) 0.0595(10) Uani 1 1 d D . .
C54 C 0.2820(3) 0.7447(5) -0.0817(3) 0.090(3) Uani 1 1 d . . .
H54A H 0.2817 0.7928 -0.1071 0.135 Uiso 1 1 calc R . .
H54B H 0.2556 0.7509 -0.0581 0.135 Uiso 1 1 calc R . .
H54C H 0.2790 0.6899 -0.1011 0.135 Uiso 1 1 calc R . .
O55 O 0.51774(18) 0.7717(3) 0.0251(3) 0.0870(17) Uani 1 1 d D . .
C55 C 0.3689(4) 0.7378(6) -0.0857(4) 0.101(3) Uani 1 1 d . . .
H55A H 0.3987 0.7379 -0.0648 0.152 Uiso 1 1 calc R . .
H55B H 0.3684 0.7868 -0.1104 0.152 Uiso 1 1 calc R . .
H55C H 0.3661 0.6837 -0.1059 0.152 Uiso 1 1 calc R . .
O91 O 0.37472(17) 0.8626(3) 0.13996(18) 0.0656(11) Uani 1 1 d . . .
C91 C 0.3396(13) 0.807(3) 0.1407(9) 0.097(9) Uani 0.56(7) 1 d PU A 1
H91A H 0.3341 0.7903 0.1775 0.145 Uiso 0.56(7) 1 calc PR A 1
H91B H 0.3474 0.7558 0.1200 0.145 Uiso 0.56(7) 1 calc PR A 1
H91C H 0.3111 0.8342 0.1251 0.145 Uiso 0.56(7) 1 calc PR A 1
C91' C 0.3529(9) 0.7761(15) 0.1369(9) 0.057(6) Uiso 0.44(7) 1 d PU A 2
H91D H 0.3541 0.7495 0.1723 0.086 Uiso 0.44(7) 1 calc PR A 2
H91E H 0.3701 0.7398 0.1123 0.086 Uiso 0.44(7) 1 calc PR A 2
H91F H 0.3201 0.7815 0.1242 0.086 Uiso 0.44(7) 1 calc PR A 2
Nd2 Nd 0.51256(2) 0.33765(4) 0.23988(3) 0.05280(17) Uani 0.50 1 d P B -1
C40 C 0.4544(6) 0.6377(9) 0.1925(9) 0.090(3) Uani 0.50 1 d PU B -1
H40A H 0.4420 0.6899 0.1778 0.107 Uiso 0.50 1 calc PR B -1
O41 O 0.4656(4) 0.4593(7) 0.2297(5) 0.085(3) Uani 0.50 1 d PU B -1
N41 N 0.4845(5) 0.5986(10) 0.1722(7) 0.102(3) Uani 0.50 1 d PU B -1
H41A H 0.4939 0.5493 0.1865 0.122 Uiso 0.50 1 calc PR B -1
C41 C 0.4376(5) 0.6020(9) 0.2403(9) 0.094(3) Uani 0.50 1 d PDU B -1
O42 O 0.4404(5) 0.6187(10) 0.0685(7) 0.120(4) Uani 0.50 1 d PU B -1
H42A H 0.4361 0.6487 0.0409 0.180 Uiso 0.50 1 calc PR B -1
C42 C 0.4127(5) 0.6609(12) 0.2722(8) 0.107(4) Uani 0.50 1 d PDU B -1
H42B H 0.4106 0.7196 0.2614 0.128 Uiso 0.50 1 calc PR B -1
O43 O 0.5873(7) 0.6618(11) 0.1806(8) 0.131(5) Uani 0.50 1 d PU B -1
H43B H 0.6025 0.6261 0.1997 0.196 Uiso 0.50 1 calc PR B -1
C43 C 0.3905(6) 0.6354(13) 0.3204(9) 0.116(4) Uani 0.50 1 d PDU B -1
H43A H 0.3736 0.6757 0.3408 0.139 Uiso 0.50 1 calc PR B -1
C44 C 0.3951(5) 0.5460(11) 0.3363(9) 0.109(4) Uani 0.50 1 d PDU B -1
H44A H 0.3825 0.5266 0.3686 0.131 Uiso 0.50 1 calc PR B -1
C45 C 0.4184(5) 0.4884(11) 0.3036(7) 0.097(3) Uani 0.50 1 d PDU B -1
H45A H 0.4192 0.4291 0.3136 0.116 Uiso 0.50 1 calc PR B -1
C46 C 0.4411(5) 0.5127(9) 0.2564(7) 0.084(3) Uani 0.50 1 d PDU B -1
C47 C 0.5064(7) 0.6284(13) 0.1252(10) 0.113(4) Uani 0.50 1 d PU B -1
H47A H 0.5007 0.6922 0.1233 0.136 Uiso 0.50 1 calc PR B -1
C48 C 0.4878(7) 0.5909(13) 0.0725(10) 0.113(4) Uani 0.50 1 d PU B -1
H48A H 0.5057 0.6134 0.0426 0.136 Uiso 0.50 1 calc PR B -1
H48B H 0.4897 0.5270 0.0728 0.136 Uiso 0.50 1 calc PR B -1
C49 C 0.5648(8) 0.6149(15) 0.1321(11) 0.124(5) Uani 0.50 1 d PU B -1
H49A H 0.5717 0.5523 0.1353 0.149 Uiso 0.50 1 calc PR B -1
H49B H 0.5796 0.6362 0.0996 0.149 Uiso 0.50 1 calc PR B -1
N61 N 0.5496(4) 0.3774(7) 0.3489(5) 0.068(3) Uani 0.50 1 d PD B -1
O61 O 0.5204(4) 0.4258(6) 0.3260(4) 0.077(3) Uani 0.50 1 d PD B -1
O62 O 0.5663(5) 0.3944(9) 0.3939(5) 0.093(4) Uani 0.50 1 d PD B -1
O63 O 0.5602(5) 0.3109(10) 0.3242(7) 0.080(5) Uani 0.50 1 d PD B -1
N71 N 0.4744(5) 0.3553(9) 0.1289(5) 0.084(4) Uani 0.50 1 d PDU B -1
O71 O 0.5125(4) 0.3913(8) 0.1427(4) 0.086(3) Uani 0.50 1 d PDU B -1
O72 O 0.4575(6) 0.3645(11) 0.0832(5) 0.114(5) Uani 0.50 1 d PDU B -1
O73 O 0.4563(6) 0.3063(11) 0.1617(7) 0.079(5) Uani 0.50 1 d PDU B -1
N81 N 0.5545(5) 0.2101(7) 0.2146(5) 0.032(3) Uani 0.25 1 d PDU B -1
O81 O 0.5801(6) 0.1604(13) 0.1907(10) 0.055(5) Uani 0.25 1 d PDU B -1
O82 O 0.5195(4) 0.1835(7) 0.2375(4) 0.031(2) Uani 0.25 1 d PDU B -1
O83 O 0.5621(6) 0.2896(7) 0.2098(6) 0.052(3) Uani 0.25 1 d PDU B -1
N81' N 0.5736(7) 0.1878(11) 0.2055(6) 0.035(4) Uiso 0.25 1 d PDU C -2
O82' O 0.5440(7) 0.2159(14) 0.1714(8) 0.079(6) Uiso 0.25 1 d PD C -2
O83' O 0.5837(7) 0.2340(11) 0.2453(6) 0.060(4) Uiso 0.25 1 d PD C -2
O81' O 0.5979(7) 0.1237(11) 0.1961(8) 0.062(5) Uiso 0.25 1 d PD C -2
N91 N 0.4261(9) 0.2260(15) 0.2925(8) 0.161(11) Uiso 0.50 1 d PD B -1
O96 O 0.4140(9) 0.1500(15) 0.2988(10) 0.129(10) Uiso 0.50 1 d PD B -1
O98 O 0.4618(8) 0.2594(16) 0.3146(10) 0.180(9) Uiso 0.50 1 d PD B -1
O99 O 0.4343(9) 0.2509(15) 0.2467(9) 0.176(9) Uiso 0.50 1 d PD B -1
O93 O 0.5758(5) 0.4462(8) 0.2348(5) 0.096(4) Uiso 0.50 1 d P B -1
C93 C 0.6193(10) 0.4467(18) 0.2109(11) 0.137(9) Uiso 0.50 1 d P B -1
H93A H 0.6352 0.5019 0.2183 0.205 Uiso 0.50 1 calc PR B -1
H93B H 0.6145 0.4396 0.1724 0.205 Uiso 0.50 1 calc PR B -1
H93C H 0.6387 0.3991 0.2251 0.205 Uiso 0.50 1 calc PR B -1
N95 N 0.5246(5) 0.8362(9) 0.2459(6) 0.078(3) Uiso 0.50 1 d P D -1
O95 O 0.4959(5) 0.8438(8) 0.2781(6) 0.082(3) Uiso 0.50 1 d P D -1
O97 O 0.5115(4) 0.8205(8) 0.1994(5) 0.077(3) Uiso 0.50 1 d P D -1
O92 O 0.5700(5) 0.8409(10) 0.2596(6) 0.111(4) Uiso 0.50 1 d P D -1
O2W O 0.5759(7) 0.6081(14) 0.2822(8) 0.081(5) Uiso 0.30 1 d P E -1
O1W O 0.3979(5) 0.8878(7) 0.2430(4) 0.057(4) Uiso 0.396(18) 1 d P F -1
O1W' O 0.630(2) 0.912(3) 0.259(2) 0.073(18) Uiso 0.104(18) 1 d P F -1
O3W O 0.5938(6) 0.5177(12) 0.0224(7) 0.075(4) Uiso 0.30 1 d P . .
O3WA O 0.5729(15) 0.472(3) 0.0051(18) 0.084(10) Uiso 0.14 1 d P G 1
O3WB O 0.5723(19) 0.478(4) 0.042(2) 0.076(13) Uiso 0.10 1 d P G 2

loop_
_atom_site_aniso_label
_atom_site_aniso_U_11
_atom_site_aniso_U_22
_atom_site_aniso_U_33
_atom_site_aniso_U_23
_atom_site_aniso_U_13
_atom_site_aniso_U_12
Nd1 0.03886(16) 0.04455(16) 0.04908(17) 0.00122(11) -0.00449(11) 0.00205(11)
Fe1 0.0350(3) 0.0435(4) 0.0455(4) 0.0025(3) 0.0003(3) 0.0035(3)
Fe2 0.0309(3) 0.0451(4) 0.0457(4) 0.0050(3) -0.0020(3) 0.0031(3)
C10 0.052(3) 0.062(3) 0.055(3) 0.001(3) -0.016(2) 0.013(3)
O11 0.055(2) 0.063(2) 0.050(2) 0.0112(18) 0.0034(17) 0.0103(18)
N11 0.040(2) 0.044(2) 0.051(2) 0.0023(18) -0.0048(17) 0.0010(17)
C11 0.078(4) 0.085(4) 0.054(3) 0.002(3) -0.017(3) 0.029(4)
O12 0.0305(15) 0.0454(18) 0.0469(18) 0.0068(14) -0.0021(13) -0.0007(13)
C12 0.104(5) 0.136(6) 0.061(4) -0.010(4) -0.022(4) 0.041(5)
O13 0.0329(16) 0.0438(18) 0.053(2) 0.0030(15) -0.0015(14) 0.0016(13)
C13 0.125(6) 0.175(7) 0.073(4) -0.002(5) -0.017(5) 0.043(6)
C14 0.138(6) 0.175(7) 0.064(4) 0.003(5) 0.006(5) 0.040(6)
C15 0.097(6) 0.160(8) 0.056(4) 0.013(5) 0.008(4) 0.047(6)
C16 0.078(4) 0.084(4) 0.050(3) 0.009(3) -0.002(3) 0.026(3)
C17 0.031(2) 0.051(3) 0.058(3) 0.005(2) -0.004(2) 0.002(2)
C18 0.036(2) 0.050(3) 0.055(3) 0.008(2) 0.001(2) -0.003(2)
C19 0.027(2) 0.051(3) 0.064(3) 0.003(2) -0.004(2) 0.0026(19)
C20 0.054(3) 0.052(3) 0.047(3) -0.001(2) -0.003(2) 0.003(2)
O21 0.0376(17) 0.0478(19) 0.0469(19) 0.0024(15) 0.0016(14) 0.0018(14)
N21 0.044(2) 0.050(2) 0.050(2) 0.0004(19) -0.0062(19) 0.0001(19)
C21 0.051(3) 0.056(3) 0.046(3) 0.005(2) 0.001(2) 0.001(2)
O22 0.050(2) 0.056(2) 0.070(3) -0.0066(19) -0.0004(19) -0.0046(18)
C22 0.058(4) 0.086(4) 0.048(3) -0.004(3) 0.006(3) -0.001(3)
O23 0.060(3) 0.062(3) 0.063(3) -0.0053(19) -0.018(2) 0.0092(19)
C23 0.059(4) 0.107(6) 0.055(4) 0.002(4) 0.016(3) -0.002(4)
C24 0.046(3) 0.086(5) 0.059(4) 0.005(3) 0.006(3) -0.008(3)
C25 0.049(3) 0.057(3) 0.051(3) 0.005(2) 0.001(2) -0.008(2)
C26 0.041(3) 0.051(3) 0.044(3) 0.005(2) 0.000(2) 0.002(2)
C27 0.051(3) 0.054(3) 0.064(3) -0.005(3) -0.013(3) 0.001(2)
C28 0.052(3) 0.052(3) 0.078(4) -0.005(3) -0.006(3) -0.005(3)
C29 0.052(3) 0.065(4) 0.074(4) -0.006(3) -0.019(3) 0.000(3)
C30 0.056(3) 0.071(4) 0.043(3) 0.007(3) 0.001(2) 0.010(3)
O31 0.0356(17) 0.0465(19) 0.0472(19) 0.0022(15) -0.0045(14) 0.0022(14)
N31 0.046(2) 0.059(3) 0.051(2) 0.011(2) 0.005(2) 0.009(2)
C31 0.057(3) 0.058(3) 0.049(3) 0.003(2) -0.005(2) 0.005(3)
O32 0.0393(18) 0.0493(19) 0.0467(19) 0.0044(15) 0.0017(15) 0.0043(15)
C32 0.082(5) 0.077(4) 0.049(3) -0.005(3) -0.007(3) -0.001(4)
C33 0.072(4) 0.079(4) 0.056(4) -0.008(3) -0.019(3) -0.004(3)
O33 0.067(3) 0.108(4) 0.117(4) 0.066(4) 0.033(3) 0.030(3)
C34 0.058(4) 0.064(4) 0.071(4) 0.006(3) -0.018(3) -0.006(3)
C35 0.051(3) 0.048(3) 0.057(3) 0.002(2) -0.008(2) -0.003(2)
C36 0.043(3) 0.046(3) 0.048(3) 0.004(2) -0.011(2) 0.004(2)
C37 0.052(3) 0.073(4) 0.051(3) 0.012(3) 0.009(3) 0.014(3)
C38 0.043(3) 0.064(3) 0.056(3) 0.008(3) 0.008(2) 0.011(2)
C39 0.054(3) 0.076(4) 0.084(5) 0.027(4) 0.024(3) 0.009(3)
O51 0.049(2) 0.046(2) 0.050(2) -0.0008(16) -0.0070(16) 0.0007(16)
N51 0.047(3) 0.046(3) 0.081(4) 0.001(2) 0.007(2) 0.002(2)
C51 0.050(3) 0.045(3) 0.048(3) 0.000(2) -0.001(2) -0.005(2)
O52 0.053(2) 0.046(2) 0.059(2) 0.0009(17) -0.0105(18) 0.0017(17)
C52 0.062(3) 0.053(3) 0.053(3) 0.000(2) -0.003(3) -0.002(3)
O53 0.051(2) 0.050(2) 0.077(3) 0.0053(19) 0.012(2) 0.0068(17)
C53 0.087(5) 0.050(3) 0.067(4) 0.003(3) -0.014(3) -0.010(3)
O54 0.057(2) 0.051(2) 0.071(3) 0.0045(19) 0.002(2) 0.0064(18)
C54 0.110(6) 0.070(4) 0.086(5) -0.018(4) -0.048(5) 0.009(4)
O55 0.069(3) 0.060(3) 0.135(5) 0.006(3) 0.033(3) 0.018(2)
C55 0.128(8) 0.082(5) 0.097(6) -0.027(5) 0.051(6) -0.032(5)
O91 0.075(3) 0.060(3) 0.063(3) 0.006(2) 0.010(2) -0.006(2)
C91 0.090(14) 0.11(2) 0.091(11) 0.021(11) 0.017(10) -0.035(14)
Nd2 0.0415(4) 0.0536(3) 0.0629(4) 0.0106(3) -0.0045(3) -0.0034(2)
C40 0.065(6) 0.045(5) 0.157(8) 0.014(6) -0.024(6) -0.009(5)
O41 0.066(5) 0.062(5) 0.127(8) 0.017(5) -0.008(5) 0.010(4)
N41 0.081(6) 0.079(6) 0.142(8) 0.040(6) -0.028(6) -0.031(5)
C41 0.069(6) 0.055(5) 0.155(8) -0.006(6) -0.028(6) 0.004(5)
O42 0.091(8) 0.111(9) 0.157(12) 0.041(9) -0.021(8) -0.026(7)
C42 0.086(7) 0.066(6) 0.165(9) -0.023(7) -0.035(7) 0.002(6)
O43 0.134(12) 0.096(10) 0.162(13) 0.022(9) 0.007(10) -0.001(9)
C43 0.082(8) 0.087(7) 0.177(10) -0.034(8) -0.006(8) -0.004(7)
C44 0.072(7) 0.083(7) 0.174(10) -0.033(7) 0.018(7) 0.003(6)
C45 0.061(6) 0.074(6) 0.155(9) -0.021(7) 0.004(6) 0.000(6)
C46 0.057(5) 0.056(5) 0.139(8) 0.000(5) -0.013(5) 0.008(4)
C47 0.102(7) 0.086(7) 0.151(8) 0.046(7) -0.014(6) -0.019(6)
C48 0.097(8) 0.086(8) 0.156(10) 0.043(8) 0.005(8) -0.019(7)
C49 0.116(9) 0.098(9) 0.158(11) 0.031(8) -0.006(8) -0.021(8)
N61 0.053(6) 0.062(7) 0.088(9) 0.006(6) -0.015(6) -0.003(5)
O61 0.068(6) 0.067(6) 0.094(7) -0.010(5) -0.014(6) 0.009(5)
O62 0.085(8) 0.109(10) 0.083(8) -0.039(7) -0.029(7) 0.016(7)
O63 0.069(9) 0.073(8) 0.095(11) -0.025(8) -0.028(8) 0.010(7)
N71 0.084(7) 0.081(7) 0.083(7) 0.013(6) -0.026(6) 0.000(6)
O71 0.074(6) 0.100(6) 0.083(6) 0.034(5) 0.001(5) -0.003(5)
O72 0.124(9) 0.115(8) 0.099(8) 0.020(7) -0.027(7) -0.010(7)
O73 0.090(9) 0.067(7) 0.078(7) 0.013(5) -0.011(6) -0.003(6)
N81 0.044(6) 0.031(5) 0.021(5) -0.013(4) -0.021(5) 0.002(5)
O81 0.027(8) 0.069(12) 0.068(11) -0.008(9) -0.009(8) 0.010(7)
O82 0.042(5) 0.021(4) 0.027(5) -0.003(4) -0.023(4) -0.006(4)
O83 0.075(8) 0.037(6) 0.044(6) 0.001(5) -0.014(6) -0.023(6)

loop_
_atom_type_symbol
_atom_type_description
_atom_type_scat_dispersion_real
_atom_type_scat_dispersion_imag
_atom_type_scat_source
C C -0.0020 0.0020 'International Tables Vol C Tables 4.2.6.8 and 6.1.1.4'
H H 0.0000 0.0000 'International Tables Vol C Tables 4.2.6.8 and 6.1.1.4'
N N -0.0031 0.0040 'International Tables Vol C Tables 4.2.6.8 and 6.1.1.4'
O O -0.0041 0.0074 'International Tables Vol C Tables 4.2.6.8 and 6.1.1.4'
Fe Fe 0.2064 0.9930 'International Tables Vol C Tables 4.2.6.8 and 6.1.1.4'
Nd Nd -0.4744 3.5210 'International Tables Vol C Tables 4.2.6.8 and 6.1.1.4'

loop_
_geom_angle_atom_site_label_1
_geom_angle_atom_site_label_2
_geom_angle_atom_site_label_3
_geom_angle
_geom_angle_site_symmetry_1
_geom_angle_site_symmetry_3
_geom_angle_publ_flag
O52 Nd1 O21 77.91(13) . . ?
O52 Nd1 O32 74.97(13) . . ?
O21 Nd1 O32 66.34(12) . . ?
O52 Nd1 O22 145.81(14) . . ?
O21 Nd1 O22 102.65(13) . . ?
O32 Nd1 O22 74.22(14) . . ?
O52 Nd1 O91 79.48(15) . . ?
O21 Nd1 O91 84.07(14) . . ?
O32 Nd1 O91 144.11(14) . . ?
O22 Nd1 O91 134.70(15) . . ?
O52 Nd1 O23 136.74(13) . . ?
O21 Nd1 O23 130.94(13) . . ?
O32 Nd1 O23 141.10(14) . . ?
O22 Nd1 O23 68.11(15) . . ?
O91 Nd1 O23 73.90(16) . . ?
O52 Nd1 O53 85.18(14) . . ?
O21 Nd1 O53 143.89(13) . . ?
O32 Nd1 O53 78.59(13) . . ?
O22 Nd1 O53 74.55(14) . . ?
O91 Nd1 O53 124.06(14) . . ?
O23 Nd1 O53 82.35(15) . . ?
O52 Nd1 N21 141.09(14) . . ?
O21 Nd1 N21 68.57(13) . . ?
O32 Nd1 N21 107.32(13) . . ?
O22 Nd1 N21 63.94(15) . . ?
O91 Nd1 N21 78.00(15) . . ?
O23 Nd1 N21 64.28(14) . . ?
O53 Nd1 N21 133.71(14) . . ?
O52 Nd1 O54 73.62(13) . . ?
O21 Nd1 O54 146.96(13) . . ?
O32 Nd1 O54 120.26(13) . . ?
O22 Nd1 O54 110.31(14) . . ?
O91 Nd1 O54 74.63(14) . . ?
O23 Nd1 O54 66.84(14) . . ?
O53 Nd1 O54 49.44(13) . . ?
N21 Nd1 O54 128.73(14) . . ?
O52 Nd1 N51 77.80(14) . . ?
O21 Nd1 N51 154.42(14) . . ?
O32 Nd1 N51 99.52(13) . . ?
O22 Nd1 N51 93.03(13) . . ?
O91 Nd1 N51 99.22(14) . . ?
O23 Nd1 N51 73.65(15) . . ?
O53 Nd1 N51 24.86(12) . . ?
N21 Nd1 N51 137.00(15) . . ?
O54 Nd1 N51 24.59(11) . . ?
O52 Nd1 Fe1 65.41(9) . . ?
O21 Nd1 Fe1 34.49(8) . . ?
O32 Nd1 Fe1 33.68(8) . . ?
O22 Nd1 Fe1 95.44(10) . . ?
O91 Nd1 Fe1 111.88(11) . . ?
O23 Nd1 Fe1 157.08(10) . . ?
O53 Nd1 Fe1 109.41(10) . . ?
N21 Nd1 Fe1 94.55(10) . . ?
O54 Nd1 Fe1 135.79(10) . . ?
N51 Nd1 Fe1 124.88(11) . . ?
O32 Fe1 O21 83.14(14) . . ?
O32 Fe1 O13 98.81(15) . . ?
O21 Fe1 O13 91.43(15) . . ?
O32 Fe1 O31 162.09(15) . . ?
O21 Fe1 O31 114.21(14) . . ?
O13 Fe1 O31 77.26(14) . . ?
O32 Fe1 O51 95.47(15) . . ?
O21 Fe1 O51 91.24(15) . . ?
O13 Fe1 O51 165.69(15) . . ?
O31 Fe1 O51 88.82(15) . . ?
O32 Fe1 N31 78.90(16) . . ?
O21 Fe1 N31 161.37(16) . . ?
O13 Fe1 N31 96.14(17) . . ?
O31 Fe1 N31 84.12(16) . . ?
O51 Fe1 N31 85.62(18) . . ?
O32 Fe1 Nd1 42.81(10) . . ?
O21 Fe1 Nd1 42.82(10) . . ?
O13 Fe1 Nd1 108.11(10) . . ?
O31 Fe1 Nd1 155.06(11) . . ?
O51 Fe1 Nd1 83.17(10) . . ?
N31 Fe1 Nd1 118.56(13) . . ?
O11 Fe2 O12 97.16(16) 7_575 . ?
O11 Fe2 O13 99.20(16) 7_575 . ?
O12 Fe2 O13 91.04(14) . . ?
O11 Fe2 O12 164.65(15) 7_575 7_575 ?
O12 Fe2 O12 79.96(14) . 7_575 ?
O13 Fe2 O12 95.94(14) . 7_575 ?
O11 Fe2 N11 87.90(17) 7_575 7_575 ?
O12 Fe2 N11 98.52(15) . 7_575 ?
O13 Fe2 N11 167.32(16) . 7_575 ?
O12 Fe2 N11 77.70(15) 7_575 7_575 ?
O11 Fe2 O31 93.13(16) 7_575 . ?
O12 Fe2 O31 164.07(14) . . ?
O13 Fe2 O31 75.27(14) . . ?
O12 Fe2 O31 93.16(14) 7_575 . ?
N11 Fe2 O31 93.97(15) 7_575 . ?
N11 C10 C11 125.5(6) . . ?
N11 C10 H10A 117.2 . . ?
C11 C10 H10A 117.2 . . ?
C16 O11 Fe2 131.3(4) . 7_575 ?
C10 N11 C17 117.9(5) . . ?
C10 N11 Fe2 126.3(4) . 7_575 ?
C17 N11 Fe2 115.7(3) . 7_575 ?
C16 C11 C12 120.4(7) . . ?
C16 C11 C10 124.1(6) . . ?
C12 C11 C10 115.3(7) . . ?
C18 O12 Fe2 117.2(3) . . ?
C18 O12 Fe2 114.3(3) . 7_575 ?
Fe2 O12 Fe2 100.04(14) . 7_575 ?
C13 C12 C11 120.9(10) . . ?
C13 C12 H12A 119.5 . . ?
C11 C12 H12A 119.5 . . ?
C19 O13 Fe2 130.4(3) . . ?
C19 O13 Fe1 122.2(3) . . ?
Fe2 O13 Fe1 106.18(16) . . ?
C12 C13 C14 119.3(10) . . ?
C12 C13 H13A 120.3 . . ?
C14 C13 H13A 120.3 . . ?
C13 C14 C15 122.0(10) . . ?
C13 C14 H14A 119.0 . . ?
C15 C14 H14A 119.0 . . ?
C14 C15 C16 119.9(9) . . ?
C14 C15 H15A 120.1 . . ?
C16 C15 H15A 120.1 . . ?
O11 C16 C11 123.7(6) . . ?
O11 C16 C15 118.9(7) . . ?
C11 C16 C15 117.4(7) . . ?
N11 C17 C19 111.0(4) . . ?
N11 C17 C18 105.9(4) . . ?
C19 C17 C18 112.7(5) . . ?
N11 C17 H17A 109.1 . . ?
C19 C17 H17A 109.1 . . ?
C18 C17 H17A 109.1 . . ?
O12 C18 C17 107.9(4) . . ?
O12 C18 H18A 110.1 . . ?
C17 C18 H18A 110.1 . . ?
O12 C18 H18B 110.1 . . ?
C17 C18 H18B 110.1 . . ?
H18A C18 H18B 108.4 . . ?
O13 C19 C17 114.8(4) . . ?
O13 C19 H19A 108.6 . . ?
C17 C19 H19A 108.6 . . ?
O13 C19 H19B 108.6 . . ?
C17 C19 H19B 108.6 . . ?
H19A C19 H19B 107.5 . . ?
N21 C20 C21 125.3(5) . . ?
N21 C20 H20A 117.4 . . ?
C21 C20 H20A 117.4 . . ?
C26 O21 Fe1 127.3(3) . . ?
C26 O21 Nd1 129.9(3) . . ?
Fe1 O21 Nd1 102.70(14) . . ?
C20 N21 C27 119.1(5) . . ?
C20 N21 Nd1 131.7(4) . . ?
C27 N21 Nd1 109.1(3) . . ?
C22 C21 C26 119.1(6) . . ?
C22 C21 C20 117.3(5) . . ?
C26 C21 C20 123.6(5) . . ?
C28 O22 Nd1 122.7(4) . . ?
C21 C22 C23 120.4(6) . . ?
C21 C22 H22A 119.8 . . ?
C23 C22 H22A 119.8 . . ?
C29 O23 Nd1 120.2(3) . . ?
C24 C23 C22 119.4(6) . . ?
C24 C23 H23A 120.3 . . ?
C22 C23 H23A 120.3 . . ?
C23 C24 C25 121.2(6) . . ?
C23 C24 H24A 119.4 . . ?
C25 C24 H24A 119.4 . . ?
C24 C25 C26 120.8(6) . . ?
C24 C25 H25A 119.6 . . ?
C26 C25 H25A 119.6 . . ?
O21 C26 C25 120.0(5) . . ?
O21 C26 C21 121.0(5) . . ?
C25 C26 C21 119.0(5) . . ?
N21 C27 C28 106.6(5) . . ?
N21 C27 C29 106.9(5) . . ?
C28 C27 C29 113.2(5) . . ?
N21 C27 H27A 110.0 . . ?
C28 C27 H27A 110.0 . . ?
C29 C27 H27A 110.0 . . ?
O22 C28 C27 108.3(5) . . ?
O22 C28 H28A 110.0 . . ?
C27 C28 H28A 110.0 . . ?
O22 C28 H28B 110.0 . . ?
C27 C28 H28B 110.0 . . ?
H28A C28 H28B 108.4 . . ?
O23 C29 C27 109.7(5) . . ?
O23 C29 H29A 109.7 . . ?
C27 C29 H29A 109.7 . . ?
O23 C29 H29B 109.7 . . ?
C27 C29 H29B 109.7 . . ?
H29A C29 H29B 108.2 . . ?
N31 C30 C31 124.9(5) . . ?
N31 C30 H30A 117.5 . . ?
C31 C30 H30A 117.5 . . ?
C36 O31 Fe1 123.3(3) . . ?
C36 O31 Fe2 120.4(3) . . ?
Fe1 O31 Fe2 100.98(15) . . ?
C30 N31 C37 121.2(5) . . ?
C30 N31 Fe1 125.2(4) . . ?
C37 N31 Fe1 112.7(4) . . ?
C32 C31 C36 118.2(6) . . ?
C32 C31 C30 118.3(6) . . ?
C36 C31 C30 123.5(5) . . ?
C38 O32 Fe1 117.5(3) . . ?
C38 O32 Nd1 128.0(3) . . ?
Fe1 O32 Nd1 103.51(15) . . ?
C33 C32 C31 122.2(7) . . ?
C33 C32 H32A 118.9 . . ?
C31 C32 H32A 118.9 . . ?
C34 C33 C32 119.4(6) . . ?
C34 C33 H33A 120.3 . . ?
C32 C33 H33A 120.3 . . ?
C33 C34 C35 121.0(6) . . ?
C33 C34 H34A 119.5 . . ?
C35 C34 H34A 119.5 . . ?
C34 C35 C36 120.2(6) . . ?
C34 C35 H35A 119.9 . . ?
C36 C35 H35A 119.9 . . ?
O31 C36 C31 121.9(5) . . ?
O31 C36 C35 119.1(5) . . ?
C31 C36 C35 118.9(5) . . ?
N31 C37 C39 108.5(5) . . ?
N31 C37 C38 106.3(5) . . ?
C39 C37 C38 110.3(6) . . ?
N31 C37 H37A 110.6 . . ?
C39 C37 H37A 110.6 . . ?
C38 C37 H37A 110.6 . . ?
O32 C38 C37 109.6(4) . . ?
O32 C38 H38A 109.7 . . ?
C37 C38 H38A 109.7 . . ?
O32 C38 H38B 109.7 . . ?
C37 C38 H38B 109.7 . . ?
H38A C38 H38B 108.2 . . ?
O33 C39 C37 111.4(6) . . ?
O33 C39 H39A 109.3 . . ?
C37 C39 H39A 109.3 . . ?
O33 C39 H39B 109.3 . . ?
C37 C39 H39B 109.3 . . ?
H39A C39 H39B 108.0 . . ?
C51 O51 Fe1 126.9(3) . . ?
O55 N51 O54 123.4(5) . . ?
O55 N51 O53 119.7(5) . . ?
O54 N51 O53 116.9(4) . . ?
O55 N51 Nd1 175.9(5) . . ?
O54 N51 Nd1 60.3(3) . . ?
O53 N51 Nd1 56.7(3) . . ?
O52 C51 O51 123.9(5) . . ?
O52 C51 C52 117.9(5) . . ?
O51 C51 C52 118.2(5) . . ?
C51 O52 Nd1 137.4(4) . . ?
C55 C52 C53 110.1(6) . . ?
C55 C52 C54 109.2(7) . . ?
C53 C52 C54 109.2(6) . . ?
C55 C52 C51 106.5(5) . . ?
C53 C52 C51 110.4(5) . . ?
C54 C52 C51 111.4(5) . . ?
N51 O53 Nd1 98.5(3) . . ?
C52 C53 H53A 109.5 . . ?
C52 C53 H53B 109.5 . . ?
H53A C53 H53B 109.5 . . ?
C52 C53 H53C 109.5 . . ?
H53A C53 H53C 109.5 . . ?
H53B C53 H53C 109.5 . . ?
N51 O54 Nd1 95.1(3) . . ?
C52 C54 H54A 109.5 . . ?
C52 C54 H54B 109.5 . . ?
H54A C54 H54B 109.5 . . ?
C52 C54 H54C 109.5 . . ?
H54A C54 H54C 109.5 . . ?
H54B C54 H54C 109.5 . . ?
C52 C55 H55A 109.5 . . ?
C52 C55 H55B 109.5 . . ?
H55A C55 H55B 109.5 . . ?
C52 C55 H55C 109.5 . . ?
H55A C55 H55C 109.5 . . ?
H55B C55 H55C 109.5 . . ?
C91 O91 C91' 25(2) . . ?
C91 O91 Nd1 131.9(9) . . ?
C91' O91 Nd1 127.0(9) . . ?
O91 C91 H91A 109.5 . . ?
O91 C91 H91B 109.5 . . ?
O91 C91 H91C 109.5 . . ?
O91 C91' H91D 109.5 . . ?
O91 C91' H91E 109.5 . . ?
H91D C91' H91E 109.5 . . ?
O91 C91' H91F 109.5 . . ?
H91D C91' H91F 109.5 . . ?
H91E C91' H91F 109.5 . . ?
O83 Nd2 O41 138.7(5) . . ?
O83 Nd2 O82 60.6(4) . . ?
O41 Nd2 O82 148.7(4) . . ?
O83 Nd2 N81 30.6(4) . . ?
O41 Nd2 N81 158.0(4) . . ?
O82 Nd2 N81 29.9(2) . . ?
O83 Nd2 O93 70.9(5) . . ?
O41 Nd2 O93 81.9(4) . . ?
O82 Nd2 O93 128.0(4) . . ?
N81 Nd2 O93 100.1(4) . . ?
O83 Nd2 O63 83.1(6) . . ?
O41 Nd2 O63 121.2(4) . . ?
O82 Nd2 O63 79.3(4) . . ?
N81 Nd2 O63 80.3(4) . . ?
O93 Nd2 O63 77.5(5) . . ?
O83 Nd2 O73 94.4(6) . . ?
O41 Nd2 O73 74.0(5) . . ?
O82 Nd2 O73 80.8(4) . . ?
N81 Nd2 O73 86.7(5) . . ?
O93 Nd2 O73 122.0(4) . . ?
O63 Nd2 O73 158.4(3) . . ?
O83 Nd2 O61 122.3(5) . . ?
O41 Nd2 O61 72.1(4) . . ?
O82 Nd2 O61 123.1(3) . . ?
N81 Nd2 O61 129.2(3) . . ?
O93 Nd2 O61 69.0(4) . . ?
O63 Nd2 O61 49.1(3) . . ?
O73 Nd2 O61 142.2(5) . . ?
O83 Nd2 O71 72.8(5) . . ?
O41 Nd2 O71 69.7(4) . . ?
O82 Nd2 O71 107.1(4) . . ?
N81 Nd2 O71 89.8(4) . . ?
O93 Nd2 O71 73.0(4) . . ?
O63 Nd2 O71 146.6(5) . . ?
O73 Nd2 O71 49.3(3) . . ?
O61 Nd2 O71 128.8(4) . . ?
O83 Nd2 O99 120.1(7) . . ?
O41 Nd2 O99 86.3(6) . . ?
O82 Nd2 O99 63.9(6) . . ?
N81 Nd2 O99 91.6(6) . . ?
O93 Nd2 O99 168.1(6) . . ?
O63 Nd2 O99 107.1(7) . . ?
O73 Nd2 O99 55.8(6) . . ?
O61 Nd2 O99 105.4(6) . . ?
O71 Nd2 O99 104.9(5) . . ?
O83 Nd2 O98 124.0(7) . . ?
O41 Nd2 O98 96.9(6) . . ?
O82 Nd2 O98 67.5(6) . . ?
N81 Nd2 O98 95.7(6) . . ?
O93 Nd2 O98 138.7(6) . . ?
O63 Nd2 O98 67.8(7) . . ?
O73 Nd2 O98 96.7(6) . . ?
O61 Nd2 O98 71.4(6) . . ?
O71 Nd2 O98 145.3(5) . . ?
O99 Nd2 O98 40.9(7) . . ?
O83 Nd2 N61 102.7(5) . . ?
O41 Nd2 N61 96.8(4) . . ?
O82 Nd2 N61 101.7(3) . . ?
N81 Nd2 N61 104.6(3) . . ?
O93 Nd2 N61 70.9(4) . . ?
O63 Nd2 N61 24.5(2) . . ?
O73 Nd2 N61 161.6(4) . . ?
O61 Nd2 N61 24.6(2) . . ?
O71 Nd2 N61 142.9(3) . . ?
O99 Nd2 N61 108.7(6) . . ?
O98 Nd2 N61 68.2(5) . . ?
N41 C40 C41 116.0(15) . . ?
N41 C40 H40A 122.0 . . ?
C41 C40 H40A 122.0 . . ?
C46 O41 Nd2 141.7(11) . . ?
C40 N41 C47 122.5(18) . . ?
C40 N41 H41A 118.8 . . ?
C47 N41 H41A 118.8 . . ?
C42 C41 C40 114.8(15) . . ?
C42 C41 C46 119.0(18) . . ?
C40 C41 C46 126.1(16) . . ?
C41 C42 C43 122.9(19) . . ?
C41 C42 H42B 118.5 . . ?
C43 C42 H42B 118.5 . . ?
C49 O43 H43B 109.5 . . ?
C42 C43 C44 117(2) . . ?
C42 C43 H43A 121.4 . . ?
C44 C43 H43A 121.4 . . ?
C45 C44 C43 119(2) . . ?
C45 C44 H44A 120.4 . . ?
C43 C44 H44A 120.4 . . ?
C44 C45 C46 124.3(18) . . ?
C44 C45 H45A 117.9 . . ?
C46 C45 H45A 117.9 . . ?
O41 C46 C45 122.6(13) . . ?
O41 C46 C41 120.0(15) . . ?
C45 C46 C41 117.4(16) . . ?
N41 C47 C48 116.7(16) . . ?
N41 C47 C49 109.4(17) . . ?
C48 C47 C49 111(2) . . ?
N41 C47 H47A 106.5 . . ?
C48 C47 H47A 106.5 . . ?
C49 C47 H47A 106.5 . . ?
O42 C48 C47 104(2) . . ?
O42 C48 H48A 110.9 . . ?
C47 C48 H48A 110.9 . . ?
O42 C48 H48B 110.9 . . ?
C47 C48 H48B 110.9 . . ?
H48A C48 H48B 108.9 . . ?
O43 C49 C47 114(2) . . ?
O43 C49 H49A 108.8 . . ?
C47 C49 H49A 108.8 . . ?
O43 C49 H49B 108.8 . . ?
C47 C49 H49B 108.8 . . ?
H49A C49 H49B 107.7 . . ?
O62 N61 O61 121.5(11) . . ?
O62 N61 O63 122.7(11) . . ?
O61 N61 O63 115.8(12) . . ?
O62 N61 Nd2 178.3(12) . . ?
O61 N61 Nd2 59.2(6) . . ?
O63 N61 Nd2 56.7(9) . . ?
N61 O61 Nd2 96.2(7) . . ?
N61 O63 Nd2 98.8(10) . . ?
O72 N71 O73 122.0(13) . . ?
O72 N71 O71 120.6(12) . . ?
O73 N71 O71 117.3(13) . . ?
O72 N71 Nd2 177.9(16) . . ?
O73 N71 Nd2 57.7(10) . . ?
O71 N71 Nd2 59.9(6) . . ?
N71 O71 Nd2 95.2(7) . . ?
N71 O73 Nd2 97.7(11) . . ?
O81 N81 O82 121.4(12) . . ?
O81 N81 O83 117.1(14) . . ?
O82 N81 O83 121.1(13) . . ?
O81 N81 Nd2 161.8(13) . . ?
O82 N81 Nd2 74.6(8) . . ?
O83 N81 Nd2 46.5(9) . . ?
N81 O82 Nd2 75.4(7) . . ?
N81 O83 Nd2 102.9(11) . . ?
O81' N81' O83' 119.8(14) . . ?
O81' N81' O82' 120.8(15) . . ?
O83' N81' O82' 118.3(18) . . ?
O96 N91 O99 118.3(19) . . ?
O96 N91 O98 124(2) . . ?
O99 N91 O98 96(2) . . ?
N91 O98 Nd2 108.8(19) . . ?
N91 O99 Nd2 114.1(19) . . ?
C93 O93 Nd2 133.3(14) . . ?
O93 C93 H93A 109.5 . . ?
O93 C93 H93B 109.5 . . ?
H93A C93 H93B 109.5 . . ?
O93 C93 H93C 109.5 . . ?
H93A C93 H93C 109.5 . . ?
H93B C93 H93C 109.5 . . ?
O95 N95 O97 118.8(19) . . ?
O95 N95 O92 120.5(18) . . ?
O97 N95 O92 120.7(15) . . ?
O3WB O3W O3WA 55(3) . . ?

loop_
_geom_bond_atom_site_label_1
_geom_bond_atom_site_label_2
_geom_bond_distance
_geom_bond_site_symmetry_2
_geom_bond_publ_flag
Nd1 O52 2.403(4) . ?
Nd1 O21 2.407(3) . ?
Nd1 O32 2.415(3) . ?
Nd1 O22 2.479(4) . ?
Nd1 O91 2.480(4) . ?
Nd1 O23 2.534(4) . ?
Nd1 O53 2.538(4) . ?
Nd1 N21 2.544(5) . ?
Nd1 O54 2.620(4) . ?
Nd1 N51 3.005(5) . ?
Nd1 Fe1 3.4550(8) . ?
Fe1 O32 1.971(4) . ?
Fe1 O21 2.005(4) . ?
Fe1 O13 2.008(4) . ?
Fe1 O31 2.016(3) . ?
Fe1 O51 2.031(4) . ?
Fe1 N31 2.125(5) . ?
Fe2 O11 1.945(4) 7_575 ?
Fe2 O12 1.974(4) . ?
Fe2 O13 1.987(3) . ?
Fe2 O12 2.038(3) 7_575 ?
Fe2 N11 2.084(4) 7_575 ?
Fe2 O31 2.123(4) . ?
C10 N11 1.285(7) . ?
C10 C11 1.432(10) . ?
C10 H10A 0.9500 . ?
O11 C16 1.326(8) . ?
O11 Fe2 1.945(4) 7_575 ?
N11 C17 1.485(7) . ?
N11 Fe2 2.084(4) 7_575 ?
C11 C16 1.389(11) . ?
C11 C12 1.418(10) . ?
O12 C18 1.420(6) . ?
O12 Fe2 2.038(3) 7_575 ?
C12 C13 1.360(14) . ?
C12 H12A 0.9500 . ?
O13 C19 1.431(6) . ?
C13 C14 1.361(16) . ?
C13 H13A 0.9500 . ?
C14 C15 1.387(13) . ?
C14 H14A 0.9500 . ?
C15 C16 1.426(10) . ?
C15 H15A 0.9500 . ?
C17 C19 1.525(8) . ?
C17 C18 1.528(7) . ?
C17 H17A 1.0000 . ?
C18 H18A 0.9900 . ?
C18 H18B 0.9900 . ?
C19 H19A 0.9900 . ?
C19 H19B 0.9900 . ?
C20 N21 1.267(7) . ?
C20 C21 1.450(8) . ?
C20 H20A 0.9500 . ?
O21 C26 1.353(6) . ?
N21 C27 1.493(7) . ?
C21 C22 1.391(8) . ?
C21 C26 1.411(8) . ?
O22 C28 1.435(7) . ?
C22 C23 1.404(10) . ?
C22 H22A 0.9500 . ?
O23 C29 1.445(8) . ?
C23 C24 1.358(10) . ?
C23 H23A 0.9500 . ?
C24 C25 1.373(8) . ?
C24 H24A 0.9500 . ?
C25 C26 1.387(8) . ?
C25 H25A 0.9500 . ?
C27 C28 1.528(9) . ?
C27 C29 1.534(9) . ?
C27 H27A 1.0000 . ?
C28 H28A 0.9900 . ?
C28 H28B 0.9900 . ?
C29 H29A 0.9900 . ?
C29 H29B 0.9900 . ?
C30 N31 1.283(8) . ?
C30 C31 1.446(9) . ?
C30 H30A 0.9500 . ?
O31 C36 1.360(6) . ?
N31 C37 1.445(8) . ?
C31 C32 1.401(9) . ?
C31 C36 1.408(8) . ?
O32 C38 1.416(7) . ?
C32 C33 1.374(11) . ?
C32 H32A 0.9500 . ?
C33 C34 1.361(10) . ?
C33 H33A 0.9500 . ?
O33 C39 1.432(8) . ?
C34 C35 1.390(8) . ?
C34 H34A 0.9500 . ?
C35 C36 1.410(8) . ?
C35 H35A 0.9500 . ?
C37 C39 1.518(10) . ?
C37 C38 1.538(8) . ?
C37 H37A 1.0000 . ?
C38 H38A 0.9900 . ?
C38 H38B 0.9900 . ?
C39 H39A 0.9900 . ?
C39 H39B 0.9900 . ?
O51 C51 1.268(7) . ?
N51 O55 1.224(6) . ?
N51 O54 1.255(6) . ?
N51 O53 1.277(5) . ?
C51 O52 1.259(6) . ?
C51 C52 1.530(8) . ?
C52 C55 1.513(10) . ?
C52 C53 1.525(9) . ?
C52 C54 1.529(9) . ?
C53 H53A 0.9800 . ?
C53 H53B 0.9800 . ?
C53 H53C 0.9800 . ?
C54 H54A 0.9800 . ?
C54 H54B 0.9800 . ?
C54 H54C 0.9800 . ?
C55 H55A 0.9800 . ?
C55 H55B 0.9800 . ?
C55 H55C 0.9800 . ?
O91 C91 1.317(18) . ?
O91 C91' 1.48(2) . ?
C91 H91A 0.9800 . ?
C91 H91B 0.9800 . ?
C91 H91C 0.9800 . ?
C91' H91D 0.9800 . ?
C91' H91E 0.9800 . ?
C91' H91F 0.9800 . ?
Nd2 O83 1.787(17) . ?
Nd2 O41 2.315(10) . ?
Nd2 O82 2.393(10) . ?
Nd2 N81 2.403(13) . ?
Nd2 O93 2.467(14) . ?
Nd2 O63 2.509(17) . ?
Nd2 O73 2.535(19) . ?
Nd2 O61 2.563(10) . ?
Nd2 O71 2.583(10) . ?
Nd2 O99 2.61(2) . ?
Nd2 O98 2.70(2) . ?
Nd2 N61 2.967(10) . ?
C40 N41 1.18(2) . ?
C40 C41 1.42(3) . ?
C40 H40A 0.9500 . ?
O41 C46 1.29(2) . ?
N41 C47 1.43(3) . ?
N41 H41A 0.8800 . ?
C41 C42 1.421(18) . ?
C41 C46 1.442(16) . ?
O42 C48 1.41(2) . ?
O42 H42A 0.8400 . ?
C42 C43 1.44(2) . ?
C42 H42B 0.9500 . ?
O43 C49 1.54(3) . ?
O43 H43B 0.8400 . ?
C43 C44 1.444(19) . ?
C43 H43A 0.9500 . ?
C44 C45 1.395(17) . ?
C44 H44A 0.9500 . ?
C45 C46 1.423(17) . ?
C45 H45A 0.9500 . ?
C47 C48 1.52(3) . ?
C47 C49 1.68(3) . ?
C47 H47A 1.0000 . ?
C48 H48A 0.9900 . ?
C48 H48B 0.9900 . ?
C49 H49A 0.9900 . ?
C49 H49B 0.9900 . ?
N61 O62 1.240(10) . ?
N61 O61 1.244(9) . ?
N61 O63 1.245(10) . ?
N71 O72 1.238(10) . ?
N71 O73 1.248(10) . ?
N71 O71 1.254(9) . ?
N81 O81 1.231(11) . ?
N81 O82 1.239(10) . ?
N81 O83 1.255(10) . ?
N81' O81' 1.237(12) . ?
N81' O83' 1.254(10) . ?
N81' O82' 1.258(10) . ?
N91 O96 1.237(12) . ?
N91 O99 1.247(11) . ?
N91 O98 1.249(11) . ?
O93 C93 1.40(3) . ?
C93 H93A 0.9800 . ?
C93 H93B 0.9800 . ?
C93 H93C 0.9800 . ?
N95 O95 1.177(15) . ?
N95 O97 1.24(2) . ?
N95 O92 1.326(19) . ?
O3W O3WB 1.00(5) . ?
O3W O3WA 1.01(4) . ?
